data_4344533
loop_
_publ_author_name
'Gregoli\'nski, Janusz'
'Hikita, Masahiro'
'Sakamoto, Tatsuya'
'Sugimoto, Hideki'
'Tsukube, Hiroshi'
'Miyake, Hiroyuki'

_publ_section_title
;
 Redox-Triggered Helicity Inversion in Chiral Cobalt Complexes in
 Combination with H(+) and NO3(-) Stimuli.
;
_journal_issue 2
_journal_name_full 'Inorganic chemistry'
_journal_page_first 633
_journal_page_last 643
_journal_paper_doi 10.1021/acs.inorgchem.5b01902
_journal_volume 55
_journal_year 2016
_chemical_absolute_configuration rmad
_chemical_formula_moiety 'C28 H44 Co N4 O7, 2(Cl O4)'
_chemical_formula_sum 'C28 H44 Cl2 Co N4 O15'
_chemical_formula_weight 806.50
_chemical_name_systematic
; 
 ? 
;
_space_group_IT_number 4
_symmetry_cell_setting monoclinic
_symmetry_space_group_name_Hall 'P 2yb'
_symmetry_space_group_name_H-M 'P 1 21 1'
_atom_sites_solution_hydrogens geom
_atom_sites_solution_primary direct
_atom_sites_solution_secondary difmap
_audit_creation_method SHELXL-97
_cell_angle_alpha 90.00
_cell_angle_beta 104.464(3)
_cell_angle_gamma 90.00
_cell_formula_units_Z 2
_cell_length_a 8.8735(11)
_cell_length_b 23.381(3)
_cell_length_c 8.9575(11)
_cell_measurement_reflns_used 9091
_cell_measurement_temperature 100(2)
_cell_measurement_theta_max 27.4835
_cell_measurement_theta_min 4.1167
_cell_volume 1799.5(4)
_computing_cell_refinement 'CrystalClear (Rigaku Corp., 2000)'
_computing_data_collection 'CrystalClear (Rigaku Corp., 2000)'
_computing_data_reduction 'CrystalClear (Rigaku Corp., 2000)'
_computing_structure_refinement 'SHELXL-97 (Sheldrick, 1997)'
_computing_structure_solution 'SIR97(Altomare, 1999)'
_diffrn_ambient_temperature 100(2)
_diffrn_measured_fraction_theta_full 0.970
_diffrn_measured_fraction_theta_max 0.970
_diffrn_measurement_device
;
Mercury CCD (2x2 bin mode)
;
_diffrn_measurement_method \w
_diffrn_radiation_detector CCD
_diffrn_radiation_monochromator 'Graphite Monochromator'
_diffrn_radiation_source 'Rotating Anode'
_diffrn_radiation_type MoK\a
_diffrn_radiation_wavelength 0.71070
_diffrn_reflns_av_R_equivalents 0.0289
_diffrn_reflns_av_sigmaI/netI 0.0304
_diffrn_reflns_limit_h_max 11
_diffrn_reflns_limit_h_min -11
_diffrn_reflns_limit_k_max 25
_diffrn_reflns_limit_k_min -30
_diffrn_reflns_limit_l_max 11
_diffrn_reflns_limit_l_min -11
_diffrn_reflns_number 17549
_diffrn_reflns_theta_full 27.48
_diffrn_reflns_theta_max 27.48
_diffrn_reflns_theta_min 4.12
_exptl_absorpt_coefficient_mu 0.698
_exptl_absorpt_correction_T_max 0.8730
_exptl_absorpt_correction_T_min 0.8730
_exptl_absorpt_correction_type multi-scan
_exptl_absorpt_process_details '(Jacobson, 1998)'
_exptl_crystal_colour Pink
_exptl_crystal_density_diffrn 1.488
_exptl_crystal_density_method 'not measured'
_exptl_crystal_description Prism
_exptl_crystal_F_000 842
_exptl_crystal_size_max 0.20
_exptl_crystal_size_mid 0.20
_exptl_crystal_size_min 0.20
_refine_diff_density_max 1.326
_refine_diff_density_min -1.067
_refine_diff_density_rms 0.261
_refine_ls_abs_structure_details 'Flack H D (1983), Acta Cryst. A39, 876-881'
_refine_ls_abs_structure_Flack 0.027(17)
_refine_ls_extinction_method none
_refine_ls_goodness_of_fit_ref 1.129
_refine_ls_hydrogen_treatment constr
_refine_ls_matrix_type full
_refine_ls_number_parameters 420
_refine_ls_number_reflns 6638
_refine_ls_number_restraints 1
_refine_ls_restrained_S_all 1.129
_refine_ls_R_factor_all 0.0533
_refine_ls_R_factor_gt 0.0518
_refine_ls_shift/su_max 0.002
_refine_ls_shift/su_mean 0.000
_refine_ls_structure_factor_coef Fsqd
_refine_ls_weighting_details 'calc w=1/[\s^2^(Fo^2^)+(0.0833P)^2^+2.8391P] where P=(Fo^2^+2Fc^2^)/3'
_refine_ls_weighting_scheme calc
_refine_ls_wR_factor_gt 0.1411
_refine_ls_wR_factor_ref 0.1435
_reflns_number_gt 6497
_reflns_number_total 6638
_reflns_threshold_expression >2sigma(I)
_cod_data_source_file ic5b01902_si_001.cif
_cod_data_source_block '[Co(H2L2)(AcOEt)](H2O)(ClO4)2'
_cod_depositor_comments
;
The following automatic conversions were performed:

'_exptl_absorpt_correction_type' value 'Multi-scan' changed to
'multi-scan' according to
/usr/data/users/saulius/crontab/automatic-downloads/current/ACS/lib/dictionaries/cif_core.dic
dictionary named 'cif_core.dic' version 2.4.2 from 2011-04-26.

Automatic conversion script
Id: cif_fix_values 4268 2015-11-12 08:31:59Z antanas 
;
_cod_original_cell_volume 1799.6(4)
_cod_original_sg_symbol_H-M P21
_cod_database_code 4344533

loop_
_symmetry_equiv_pos_as_xyz
'x, y, z'
'-x, y+1/2, -z'

loop_
_atom_site_label
_atom_site_type_symbol
_atom_site_fract_x
_atom_site_fract_y
_atom_site_fract_z
_atom_site_U_iso_or_equiv
_atom_site_adp_type
_atom_site_occupancy
_atom_site_symmetry_multiplicity
_atom_site_calc_flag
_atom_site_refinement_flags
Co1 Co 0.81448(6) 0.19747(2) 0.61409(6) 0.01304(13) Uani 1 1 d .
C1 C 0.3639(5) 0.39144(18) 0.7456(5) 0.0163(8) Uani 1 1 d .
C2 C 0.2339(5) 0.42024(18) 0.6605(5) 0.0186(8) Uani 1 1 d .
H1 H 0.1762 0.4447 0.7103 0.022 Uiso 1 1 calc R
C3 C 0.1892(5) 0.4129(2) 0.5016(5) 0.0213(9) Uani 1 1 d .
H2 H 0.0990 0.4319 0.4432 0.026 Uiso 1 1 calc R
C4 C 0.2745(5) 0.3780(2) 0.4266(5) 0.0196(9) Uani 1 1 d .
H3 H 0.2437 0.3743 0.3175 0.024 Uiso 1 1 calc R
C5 C 0.4051(5) 0.34852(18) 0.5111(5) 0.0162(8) Uani 1 1 d .
H4 H 0.4635 0.3246 0.4606 0.019 Uiso 1 1 calc R
C6 C 0.4486(4) 0.35485(18) 0.6721(5) 0.0139(8) Uani 1 1 d .
N1 N 0.5814(4) 0.32988(16) 0.7697(4) 0.0167(7) Uani 1 1 d .
H5 H 0.6055 0.3430 0.8648 0.020 Uiso 1 1 calc R
C7 C 0.6767(5) 0.28943(18) 0.7413(5) 0.0144(8) Uani 1 1 d .
O1 O 0.6644(3) 0.26749(13) 0.6122(3) 0.0156(6) Uani 1 1 d .
C8 C 0.8049(5) 0.2705(2) 0.8805(4) 0.0167(8) Uani 1 1 d .
H6 H 0.7589 0.2405 0.9352 0.020 Uiso 1 1 calc R
C9 C 0.8648(6) 0.3184(2) 0.9978(5) 0.0237(10) Uani 1 1 d .
H7 H 0.9588 0.3054 1.0729 0.036 Uiso 1 1 calc R
H8 H 0.7845 0.3281 1.0514 0.036 Uiso 1 1 calc R
H9 H 0.8893 0.3523 0.9439 0.036 Uiso 1 1 calc R
N2 N 0.9283(4) 0.24237(15) 0.8219(4) 0.0126(6) Uani 1 1 d .
C10 C 1.0200(5) 0.2029(2) 0.9407(4) 0.0178(8) Uani 1 1 d .
H10 H 1.0684 0.2247 1.0338 0.027 Uiso 1 1 calc R
H11 H 1.1010 0.1844 0.9008 0.027 Uiso 1 1 calc R
H12 H 0.9509 0.1737 0.9656 0.027 Uiso 1 1 calc R
C11 C 1.0297(5) 0.28542(18) 0.7719(5) 0.0151(8) Uani 1 1 d .
H13 H 1.1077 0.3000 0.8632 0.018 Uiso 1 1 calc R
H14 H 0.9656 0.3181 0.7223 0.018 Uiso 1 1 calc R
C12 C 1.1114(5) 0.25935(18) 0.6606(4) 0.0145(8) Uani 1 1 d .
H15 H 1.1763 0.2887 0.6269 0.017 Uiso 1 1 calc R
H16 H 1.1807 0.2282 0.7122 0.017 Uiso 1 1 calc R
N3 N 0.9954(4) 0.23600(14) 0.5233(4) 0.0117(6) Uani 1 1 d .
C13 C 0.9333(5) 0.28155(18) 0.4103(5) 0.0180(8) Uani 1 1 d .
H17 H 1.0191 0.2994 0.3766 0.027 Uiso 1 1 calc R
H18 H 0.8806 0.3104 0.4582 0.027 Uiso 1 1 calc R
H19 H 0.8591 0.2650 0.3210 0.027 Uiso 1 1 calc R
C14 C 1.0665(5) 0.18908(17) 0.4517(4) 0.0143(8) Uani 1 1 d .
H20 H 0.9933 0.1812 0.3492 0.017 Uiso 1 1 calc R
C15 C 1.2240(5) 0.2030(2) 0.4199(5) 0.0207(9) Uani 1 1 d .
H21 H 1.2188 0.2407 0.3707 0.031 Uiso 1 1 calc R
H22 H 1.2495 0.1739 0.3514 0.031 Uiso 1 1 calc R
H23 H 1.3045 0.2034 0.5173 0.031 Uiso 1 1 calc R
C16 C 1.0663(4) 0.13550(17) 0.5497(4) 0.0127(7) Uani 1 1 d .
O2 O 0.9718(3) 0.13129(13) 0.6317(3) 0.0167(6) Uani 1 1 d .
N4 N 1.1674(4) 0.09467(15) 0.5418(4) 0.0163(7) Uani 1 1 d .
H24 H 1.2337 0.1023 0.4860 0.020 Uiso 1 1 calc R
C17 C 1.1814(5) 0.04017(18) 0.6127(5) 0.0155(8) Uani 1 1 d .
C18 C 1.1294(5) 0.0253(2) 0.7412(5) 0.0194(8) Uani 1 1 d .
H25 H 1.0729 0.0521 0.7855 0.023 Uiso 1 1 calc R
C19 C 1.1601(5) -0.0289(2) 0.8050(6) 0.0253(10) Uani 1 1 d .
H26 H 1.1250 -0.0392 0.8932 0.030 Uiso 1 1 calc R
C20 C 1.2421(6) -0.0681(2) 0.7399(6) 0.0284(10) Uani 1 1 d .
H27 H 1.2626 -0.1051 0.7842 0.034 Uiso 1 1 calc R
C21 C 1.2950(6) -0.0541(2) 0.6101(6) 0.0281(10) Uani 1 1 d .
H28 H 1.3486 -0.0816 0.5646 0.034 Uiso 1 1 calc R
C22 C 1.2683(5) 0.0003(2) 0.5489(5) 0.0202(9) Uani 1 1 d .
O3 O 0.4246(4) 0.39639(15) 0.9009(3) 0.0213(6) Uani 1 1 d .
C23 C 0.3440(6) 0.4323(2) 0.9848(5) 0.0263(10) Uani 1 1 d .
H29 H 0.3403 0.4714 0.9450 0.039 Uiso 1 1 calc R
H30 H 0.3988 0.4320 1.0943 0.039 Uiso 1 1 calc R
H31 H 0.2378 0.4180 0.9724 0.039 Uiso 1 1 calc R
O4 O 1.3184(4) 0.02072(15) 0.4288(4) 0.0263(7) Uani 1 1 d .
C24 C 1.3738(8) -0.0192(3) 0.3361(7) 0.0417(14) Uani 1 1 d .
H32 H 1.4747 -0.0342 0.3937 0.063 Uiso 1 1 calc R
H33 H 1.3858 -0.0002 0.2422 0.063 Uiso 1 1 calc R
H34 H 1.2993 -0.0507 0.3083 0.063 Uiso 1 1 calc R
O5 O 0.6744(3) 0.15094(14) 0.7290(4) 0.0210(6) Uani 1 1 d .
C25 C 0.6346(5) 0.1007(2) 0.7287(5) 0.0198(9) Uani 1 1 d .
C26 C 0.6803(6) 0.0542(2) 0.6364(6) 0.0287(10) Uani 1 1 d .
H35 H 0.7029 0.0703 0.5434 0.043 Uiso 1 1 calc R
H36 H 0.5949 0.0265 0.6070 0.043 Uiso 1 1 calc R
H37 H 0.7732 0.0349 0.6979 0.043 Uiso 1 1 calc R
O6 O 0.5423(4) 0.08226(14) 0.8145(4) 0.0218(7) Uani 1 1 d .
C27 C 0.4929(6) 0.1228(2) 0.9158(6) 0.0290(10) Uani 1 1 d .
H38 H 0.4059 0.1465 0.8567 0.035 Uiso 1 1 calc R
H39 H 0.5801 0.1483 0.9652 0.035 Uiso 1 1 calc R
C28 C 0.4418(6) 0.0884(2) 1.0351(6) 0.0306(11) Uani 1 1 d .
H40 H 0.3598 0.0617 0.9844 0.046 Uiso 1 1 calc R
H41 H 0.4014 0.1141 1.1024 0.046 Uiso 1 1 calc R
H42 H 0.5305 0.0669 1.0968 0.046 Uiso 1 1 calc R
O7 O 0.6942(4) 0.16753(15) 0.3964(4) 0.0229(7) Uani 1 1 d .
Cl1 Cl 0.43370(11) 0.27055(5) 0.11099(11) 0.0185(2) Uani 1 1 d .
O8 O 0.4456(4) 0.21770(16) 0.1975(4) 0.0279(7) Uiso 1 1 d .
O9 O 0.4103(4) 0.25704(17) -0.0503(4) 0.0326(8) Uiso 1 1 d .
O10 O 0.3025(4) 0.30195(16) 0.1318(4) 0.0268(7) Uiso 1 1 d .
O11 O 0.5734(5) 0.3028(2) 0.1640(5) 0.0433(10) Uiso 1 1 d .
Cl2 Cl 0.94626(13) 0.06528(5) 0.15483(12) 0.0272(3) Uani 1 1 d .
O12 O 1.0837(4) 0.09939(15) 0.1833(4) 0.0251(7) Uiso 1 1 d .
O13 O 0.8467(8) 0.0804(3) 0.2487(8) 0.0754(16) Uiso 1 1 d .
O14 O 0.8737(6) 0.0613(2) -0.0040(6) 0.0520(12) Uiso 1 1 d .
O15 O 0.9955(6) 0.0059(2) 0.1952(6) 0.0591(13) Uiso 1 1 d .
H43 H 0.6098 0.1928 0.3351 0.089 Uiso 1 1 d .
H44 H 0.7040 0.1308 0.3606 0.089 Uiso 1 1 d .

loop_
_atom_site_aniso_label
_atom_site_aniso_U_11
_atom_site_aniso_U_22
_atom_site_aniso_U_33
_atom_site_aniso_U_23
_atom_site_aniso_U_13
_atom_site_aniso_U_12
Co1 0.0119(2) 0.0118(2) 0.0158(2) -0.0001(2) 0.00393(18) 0.0011(2)
C1 0.0182(18) 0.0123(19) 0.0199(19) -0.0003(16) 0.0076(15) 0.0010(16)
C2 0.0176(19) 0.013(2) 0.028(2) -0.0004(17) 0.0097(17) 0.0029(16)
C3 0.0180(19) 0.020(2) 0.025(2) 0.0013(18) 0.0044(17) 0.0025(17)
C4 0.018(2) 0.020(2) 0.020(2) -0.0015(17) 0.0033(16) -0.0009(17)
C5 0.0153(18) 0.0136(19) 0.022(2) 0.0019(16) 0.0088(15) 0.0017(16)
C6 0.0120(16) 0.0135(19) 0.0180(18) 0.0002(15) 0.0075(14) 0.0006(15)
N1 0.0200(17) 0.0164(17) 0.0146(16) -0.0009(14) 0.0061(13) 0.0042(14)
C7 0.0129(17) 0.015(2) 0.0177(18) -0.0002(16) 0.0081(15) 0.0008(15)
O1 0.0140(12) 0.0157(14) 0.0179(13) 0.0004(12) 0.0055(11) 0.0059(12)
C8 0.0148(17) 0.023(2) 0.0136(17) 0.0043(17) 0.0060(14) 0.0045(17)
C9 0.027(2) 0.031(3) 0.0116(18) -0.0059(18) 0.0026(16) 0.008(2)
N2 0.0142(15) 0.0128(16) 0.0120(14) 0.0021(13) 0.0057(12) 0.0036(13)
C10 0.0210(17) 0.017(2) 0.0161(16) 0.0051(17) 0.0058(14) 0.0006(17)
C11 0.0171(18) 0.014(2) 0.0154(17) 0.0003(15) 0.0054(15) -0.0023(15)
C12 0.0128(16) 0.016(2) 0.0131(17) -0.0019(15) -0.0002(14) -0.0013(15)
N3 0.0160(15) 0.0084(15) 0.0105(14) 0.0005(12) 0.0027(12) 0.0007(13)
C13 0.023(2) 0.015(2) 0.0137(17) 0.0042(16) 0.0016(15) 0.0037(17)
C14 0.0185(17) 0.009(2) 0.0172(16) -0.0005(15) 0.0082(14) 0.0016(15)
C15 0.026(2) 0.018(2) 0.0221(18) -0.0028(19) 0.0146(16) -0.0032(19)
C16 0.0102(16) 0.0110(18) 0.0157(17) 0.0008(15) 0.0011(14) -0.0010(14)
O2 0.0157(13) 0.0165(15) 0.0196(14) 0.0002(12) 0.0074(11) 0.0004(12)
N4 0.0149(15) 0.0123(17) 0.0246(17) 0.0035(14) 0.0102(13) 0.0025(13)
C17 0.0157(18) 0.0141(19) 0.0163(18) 0.0022(16) 0.0031(15) 0.0003(15)
C18 0.0178(19) 0.021(2) 0.0190(19) 0.0041(17) 0.0040(15) 0.0031(18)
C19 0.024(2) 0.025(2) 0.026(2) 0.0092(19) 0.0044(18) 0.0007(19)
C20 0.031(2) 0.015(2) 0.035(3) 0.009(2) 0.000(2) -0.0007(19)
C21 0.025(2) 0.017(2) 0.040(3) 0.002(2) 0.004(2) 0.0070(18)
C22 0.0153(19) 0.017(2) 0.027(2) -0.0004(18) 0.0012(17) 0.0012(17)
O3 0.0229(14) 0.0227(16) 0.0187(14) -0.0034(13) 0.0058(12) 0.0084(13)
C23 0.029(2) 0.029(3) 0.023(2) -0.0054(19) 0.0095(18) 0.009(2)
O4 0.0284(17) 0.0204(17) 0.0363(18) 0.0066(15) 0.0195(15) 0.0103(15)
C24 0.054(4) 0.036(3) 0.045(3) -0.002(3) 0.029(3) 0.010(3)
O5 0.0188(14) 0.0165(16) 0.0297(16) -0.0014(13) 0.0102(13) -0.0017(12)
C25 0.0146(18) 0.022(2) 0.023(2) -0.0039(18) 0.0033(16) -0.0021(17)
C26 0.029(2) 0.019(2) 0.042(3) -0.012(2) 0.016(2) -0.007(2)
O6 0.0234(15) 0.0171(16) 0.0289(16) -0.0050(13) 0.0139(13) -0.0076(13)
C27 0.030(2) 0.022(2) 0.040(3) -0.006(2) 0.020(2) 0.001(2)
C28 0.033(3) 0.034(3) 0.029(2) -0.009(2) 0.016(2) -0.013(2)
O7 0.0216(15) 0.0223(18) 0.0217(15) -0.0051(13) -0.0004(12) 0.0029(13)
Cl1 0.0141(4) 0.0214(5) 0.0201(4) 0.0038(4) 0.0044(3) 0.0005(4)
Cl2 0.0260(5) 0.0328(6) 0.0210(5) -0.0005(5) 0.0028(4) -0.0105(5)

loop_
_atom_type_symbol
_atom_type_description
_atom_type_scat_dispersion_real
_atom_type_scat_dispersion_imag
_atom_type_scat_source
C C 0.0033 0.0016 'International Tables Vol C Tables 4.2.6.8 and 6.1.1.4'
H H 0.0000 0.0000 'International Tables Vol C Tables 4.2.6.8 and 6.1.1.4'
N N 0.0061 0.0033 'International Tables Vol C Tables 4.2.6.8 and 6.1.1.4'
O O 0.0106 0.0060 'International Tables Vol C Tables 4.2.6.8 and 6.1.1.4'
Cl Cl 0.1484 0.1585 'International Tables Vol C Tables 4.2.6.8 and 6.1.1.4'
Co Co 0.3494 0.9721 'International Tables Vol C Tables 4.2.6.8 and 6.1.1.4'

loop_
_geom_angle_atom_site_label_1
_geom_angle_atom_site_label_2
_geom_angle_atom_site_label_3
_geom_angle
O2 Co1 O7 89.90(12)
O2 Co1 O5 92.62(12)
O7 Co1 O5 93.26(13)
O2 Co1 O1 175.62(12)
O7 Co1 O1 94.47(12)
O5 Co1 O1 87.49(12)
O2 Co1 N2 97.87(12)
O7 Co1 N2 170.37(13)
O5 Co1 N2 92.08(13)
O1 Co1 N2 77.75(12)
O2 Co1 N3 77.90(12)
O7 Co1 N3 92.43(13)
O5 Co1 N3 168.94(13)
O1 Co1 N3 101.52(12)
N2 Co1 N3 83.70(12)
O3 C1 C2 125.5(4)
O3 C1 C6 114.1(4)
C2 C1 C6 120.4(4)
C1 C2 C3 119.2(4)
C1 C2 H1 120.4
C3 C2 H1 120.4
C2 C3 C4 121.0(4)
C2 C3 H2 119.5
C4 C3 H2 119.5
C3 C4 C5 120.2(4)
C3 C4 H3 119.9
C5 C4 H3 119.9
C4 C5 C6 118.8(4)
C4 C5 H4 120.6
C6 C5 H4 120.6
C5 C6 C1 120.2(4)
C5 C6 N1 124.6(4)
C1 C6 N1 115.1(4)
C7 N1 C6 130.3(4)
C7 N1 H5 114.8
C6 N1 H5 114.8
O1 C7 N1 123.8(4)
O1 C7 C8 120.9(4)
N1 C7 C8 115.3(4)
C7 O1 Co1 113.8(3)
N2 C8 C7 107.8(3)
N2 C8 C9 113.9(3)
C7 C8 C9 114.0(4)
N2 C8 H6 106.9
C7 C8 H6 106.9
C9 C8 H6 106.9
C8 C9 H7 109.5
C8 C9 H8 109.5
H7 C9 H8 109.5
C8 C9 H9 109.5
H7 C9 H9 109.5
H8 C9 H9 109.5
C8 N2 C10 110.0(3)
C8 N2 C11 111.2(3)
C10 N2 C11 111.7(3)
C8 N2 Co1 107.1(2)
C10 N2 Co1 111.7(3)
C11 N2 Co1 104.9(2)
N2 C10 H10 109.5
N2 C10 H11 109.5
H10 C10 H11 109.5
N2 C10 H12 109.5
H10 C10 H12 109.5
H11 C10 H12 109.5
N2 C11 C12 110.7(3)
N2 C11 H13 109.5
C12 C11 H13 109.5
N2 C11 H14 109.5
C12 C11 H14 109.5
H13 C11 H14 108.1
N3 C12 C11 110.3(3)
N3 C12 H15 109.6
C11 C12 H15 109.6
N3 C12 H16 109.6
C11 C12 H16 109.6
H15 C12 H16 108.1
C13 N3 C14 111.2(3)
C13 N3 C12 111.2(3)
C14 N3 C12 110.2(3)
C13 N3 Co1 111.8(3)
C14 N3 Co1 106.8(2)
C12 N3 Co1 105.4(2)
N3 C13 H17 109.5
N3 C13 H18 109.5
H17 C13 H18 109.5
N3 C13 H19 109.5
H17 C13 H19 109.5
H18 C13 H19 109.5
N3 C14 C15 115.4(3)
N3 C14 C16 107.1(3)
C15 C14 C16 114.4(3)
N3 C14 H20 106.4
C15 C14 H20 106.4
C16 C14 H20 106.4
C14 C15 H21 109.5
C14 C15 H22 109.5
H21 C15 H22 109.5
C14 C15 H23 109.5
H21 C15 H23 109.5
H22 C15 H23 109.5
O2 C16 N4 122.5(4)
O2 C16 C14 120.0(3)
N4 C16 C14 117.5(3)
C16 O2 Co1 115.9(3)
C16 N4 C17 127.6(4)
C16 N4 H24 116.2
C17 N4 H24 116.2
C18 C17 N4 126.0(4)
C18 C17 C22 119.8(4)
N4 C17 C22 114.0(4)
C17 C18 C19 119.9(4)
C17 C18 H25 120.1
C19 C18 H25 120.1
C20 C19 C18 120.0(5)
C20 C19 H26 120.0
C18 C19 H26 120.0
C19 C20 C21 121.1(5)
C19 C20 H27 119.5
C21 C20 H27 119.5
C22 C21 C20 119.0(5)
C22 C21 H28 120.5
C20 C21 H28 120.5
O4 C22 C21 125.7(4)
O4 C22 C17 114.2(4)
C21 C22 C17 120.1(4)
C1 O3 C23 117.6(3)
O3 C23 H29 109.5
O3 C23 H30 109.5
H29 C23 H30 109.5
O3 C23 H31 109.5
H29 C23 H31 109.5
H30 C23 H31 109.5
C22 O4 C24 117.8(4)
O4 C24 H32 109.5
O4 C24 H33 109.5
H32 C24 H33 109.5
O4 C24 H34 109.5
H32 C24 H34 109.5
H33 C24 H34 109.5
C25 O5 Co1 134.4(3)
O5 C25 O6 121.9(4)
O5 C25 C26 125.8(4)
O6 C25 C26 112.3(4)
C25 C26 H35 109.5
C25 C26 H36 109.5
H35 C26 H36 109.5
C25 C26 H37 109.5
H35 C26 H37 109.5
H36 C26 H37 109.5
C25 O6 C27 118.4(4)
O6 C27 C28 106.8(4)
O6 C27 H38 110.4
C28 C27 H38 110.4
O6 C27 H39 110.4
C28 C27 H39 110.4
H38 C27 H39 108.6
C27 C28 H40 109.5
C27 C28 H41 109.5
H40 C28 H41 109.5
C27 C28 H42 109.5
H40 C28 H42 109.5
H41 C28 H42 109.5
Co1 O7 H43 116.7
Co1 O7 H44 124.1
H43 O7 H44 118.5
O11 Cl1 O10 110.7(3)
O11 Cl1 O9 110.2(2)
O10 Cl1 O9 109.0(2)
O11 Cl1 O8 109.4(2)
O10 Cl1 O8 108.8(2)
O9 Cl1 O8 108.8(2)
O13 Cl2 O14 115.0(4)
O13 Cl2 O12 112.9(3)
O14 Cl2 O12 111.8(3)
O13 Cl2 O15 106.4(4)
O14 Cl2 O15 102.6(3)
O12 Cl2 O15 107.2(3)

loop_
_geom_bond_atom_site_label_1
_geom_bond_atom_site_label_2
_geom_bond_distance
Co1 O2 2.063(3)
Co1 O7 2.096(3)
Co1 O5 2.104(3)
Co1 O1 2.108(3)
Co1 N2 2.156(3)
Co1 N3 2.168(3)
C1 O3 1.365(5)
C1 C2 1.388(6)
C1 C6 1.406(6)
C2 C3 1.389(6)
C2 H1 0.9500
C3 C4 1.395(7)
C3 H2 0.9500
C4 C5 1.398(6)
C4 H3 0.9500
C5 C6 1.404(6)
C5 H4 0.9500
C6 N1 1.407(5)
N1 C7 1.335(5)
N1 H5 0.8800
C7 O1 1.245(5)
C7 C8 1.529(5)
C8 N2 1.481(5)
C8 C9 1.537(6)
C8 H6 1.0000
C9 H7 0.9800
C9 H8 0.9800
C9 H9 0.9800
N2 C10 1.487(5)
N2 C11 1.491(5)
C10 H10 0.9800
C10 H11 0.9800
C10 H12 0.9800
C11 C12 1.501(6)
C11 H13 0.9900
C11 H14 0.9900
C12 N3 1.496(5)
C12 H15 0.9900
C12 H16 0.9900
N3 C13 1.478(5)
N3 C14 1.488(5)
C13 H17 0.9800
C13 H18 0.9800
C13 H19 0.9800
C14 C15 1.529(5)
C14 C16 1.530(5)
C14 H20 1.0000
C15 H21 0.9800
C15 H22 0.9800
C15 H23 0.9800
C16 O2 1.249(5)
C16 N4 1.325(5)
N4 C17 1.415(5)
N4 H24 0.8800
C17 C18 1.388(6)
C17 C22 1.417(6)
C18 C19 1.389(7)
C18 H25 0.9500
C19 C20 1.386(8)
C19 H26 0.9500
C20 C21 1.397(8)
C20 H27 0.9500
C21 C22 1.383(7)
C21 H28 0.9500
C22 O4 1.349(6)
O3 C23 1.431(5)
C23 H29 0.9800
C23 H30 0.9800
C23 H31 0.9800
O4 C24 1.416(6)
C24 H32 0.9800
C24 H33 0.9800
C24 H34 0.9800
O5 C25 1.226(6)
C25 O6 1.327(5)
C25 C26 1.483(6)
C26 H35 0.9800
C26 H36 0.9800
C26 H37 0.9800
O6 C27 1.453(6)
C27 C28 1.495(7)
C27 H38 0.9900
C27 H39 0.9900
C28 H40 0.9800
C28 H41 0.9800
C28 H42 0.9800
O7 H43 1.003
O7 H44 0.928
Cl1 O11 1.427(5)
Cl1 O10 1.427(4)
Cl1 O9 1.443(4)
Cl1 O8 1.448(4)
Cl2 O13 1.409(7)
Cl2 O14 1.410(5)
Cl2 O12 1.426(4)
Cl2 O15 1.473(6)

loop_
_geom_torsion_atom_site_label_1
_geom_torsion_atom_site_label_2
_geom_torsion_atom_site_label_3
_geom_torsion_atom_site_label_4
_geom_torsion
O3 C1 C2 C3 177.2(4)
C6 C1 C2 C3 -0.6(6)
C1 C2 C3 C4 -1.3(7)
C2 C3 C4 C5 1.6(7)
C3 C4 C5 C6 -0.2(6)
C4 C5 C6 C1 -1.6(6)
C4 C5 C6 N1 -176.8(4)
O3 C1 C6 C5 -176.0(4)
C2 C1 C6 C5 2.0(6)
O3 C1 C6 N1 -0.4(5)
C2 C1 C6 N1 177.6(4)
C5 C6 N1 C7 -12.3(7)
C1 C6 N1 C7 172.3(4)
C6 N1 C7 O1 2.9(7)
C6 N1 C7 C8 -176.5(4)
N1 C7 O1 Co1 -172.2(3)
C8 C7 O1 Co1 7.2(5)
O7 Co1 O1 C7 164.0(3)
O5 Co1 O1 C7 70.9(3)
N2 Co1 O1 C7 -21.7(3)
N3 Co1 O1 C7 -102.6(3)
O1 C7 C8 N2 20.1(6)
N1 C7 C8 N2 -160.4(4)
O1 C7 C8 C9 147.6(4)
N1 C7 C8 C9 -32.9(5)
C7 C8 N2 C10 -156.6(3)
C9 C8 N2 C10 75.8(4)
C7 C8 N2 C11 79.1(4)
C9 C8 N2 C11 -48.5(4)
C7 C8 N2 Co1 -35.0(4)
C9 C8 N2 Co1 -162.5(3)
O2 Co1 N2 C8 -149.0(3)
O5 Co1 N2 C8 -56.0(3)
O1 Co1 N2 C8 31.0(2)
N3 Co1 N2 C8 134.2(3)
O2 Co1 N2 C10 -28.4(3)
O5 Co1 N2 C10 64.5(3)
O1 Co1 N2 C10 151.5(3)
N3 Co1 N2 C10 -105.2(3)
O2 Co1 N2 C11 92.8(2)
O5 Co1 N2 C11 -174.3(2)
O1 Co1 N2 C11 -87.3(2)
N3 Co1 N2 C11 16.0(2)
C8 N2 C11 C12 -158.3(3)
C10 N2 C11 C12 78.4(4)
Co1 N2 C11 C12 -42.9(4)
N2 C11 C12 N3 58.0(4)
C11 C12 N3 C13 81.9(4)
C11 C12 N3 C14 -154.3(3)
C11 C12 N3 Co1 -39.5(4)
O2 Co1 N3 C13 151.8(3)
O7 Co1 N3 C13 62.5(3)
O5 Co1 N3 C13 -176.7(6)
O1 Co1 N3 C13 -32.6(3)
N2 Co1 N3 C13 -108.7(3)
O2 Co1 N3 C14 30.0(2)
O7 Co1 N3 C14 -59.4(2)
O5 Co1 N3 C14 61.5(7)
O1 Co1 N3 C14 -154.4(2)
N2 Co1 N3 C14 129.5(2)
O2 Co1 N3 C12 -87.1(2)
O7 Co1 N3 C12 -176.5(2)
O5 Co1 N3 C12 -55.6(8)
O1 Co1 N3 C12 88.4(2)
N2 Co1 N3 C12 12.3(2)
C13 N3 C14 C15 73.9(4)
C12 N3 C14 C15 -50.0(4)
Co1 N3 C14 C15 -163.9(3)
C13 N3 C14 C16 -157.5(3)
C12 N3 C14 C16 78.7(4)
Co1 N3 C14 C16 -35.2(3)
N3 C14 C16 O2 23.1(5)
C15 C14 C16 O2 152.3(4)
N3 C14 C16 N4 -157.7(3)
C15 C14 C16 N4 -28.5(5)
N4 C16 O2 Co1 -175.7(3)
C14 C16 O2 Co1 3.5(5)
O7 Co1 O2 C16 73.2(3)
O5 Co1 O2 C16 166.5(3)
N2 Co1 O2 C16 -101.1(3)
N3 Co1 O2 C16 -19.3(3)
O2 C16 N4 C17 4.0(7)
C14 C16 N4 C17 -175.2(4)
C16 N4 C17 C18 -22.5(7)
C16 N4 C17 C22 162.8(4)
N4 C17 C18 C19 -175.7(4)
C22 C17 C18 C19 -1.2(6)
C17 C18 C19 C20 -0.3(7)
C18 C19 C20 C21 0.0(8)
C19 C20 C21 C22 1.7(7)
C20 C21 C22 O4 176.8(5)
C20 C21 C22 C17 -3.2(7)
C18 C17 C22 O4 -177.1(4)
N4 C17 C22 O4 -1.9(5)
C18 C17 C22 C21 3.0(6)
N4 C17 C22 C21 178.1(4)
C2 C1 O3 C23 2.9(6)
C6 C1 O3 C23 -179.2(4)
C21 C22 O4 C24 14.3(7)
C17 C22 O4 C24 -165.7(5)
O2 Co1 O5 C25 -38.2(4)
O7 Co1 O5 C25 51.9(4)
O1 Co1 O5 C25 146.2(4)
N2 Co1 O5 C25 -136.2(4)
N3 Co1 O5 C25 -68.9(8)
Co1 O5 C25 O6 -179.8(3)
Co1 O5 C25 C26 0.0(7)
O5 C25 O6 C27 -2.6(6)
C26 C25 O6 C27 177.6(4)
C25 O6 C27 C28 -160.2(4)
